data_7022543
loop_
_publ_author_name
'Clark, Lawrence'
'Deacon, Glen B.'
'Forsyth, Craig M.'
'Junk, Peter C.'
'Mountford, Philip'
'Townley, Josh P.'
'Wang, Jun'

_publ_section_title
;
 Synthesis and structures of calcium and strontium
 2,4-di-tert-butylphenolates and their reactivity towards the amine
 co-initiated ring-opening polymerisation of rac-lactide.
;
_journal_issue 25
_journal_name_full 'Dalton transactions (Cambridge, England : 2003)'
_journal_page_first 9294
_journal_page_last 9312
_journal_paper_doi 10.1039/c3dt00065f
_journal_volume 42
_journal_year 2013
_chemical_formula_moiety 'C108 H174 O12 Sr3, C6 H6'
_chemical_formula_sum 'C114 H180 O12 Sr3'
_chemical_formula_weight 2005.44
_chemical_name_systematic
;
?
;
_chemical_temperature_decomposition 423.15
_space_group_IT_number 167
_symmetry_cell_setting trigonal
_symmetry_space_group_name_Hall '-R 3 2"c'
_symmetry_space_group_name_H-M 'R -3 c :H'
_atom_sites_solution_hydrogens geom
_atom_sites_solution_primary direct
_atom_sites_solution_secondary difmap
_audit_creation_method SHELXL-97
_cell_angle_alpha 90.00
_cell_angle_beta 90.00
_cell_angle_gamma 120.00
_cell_formula_units_Z 6
_cell_length_a 21.738(3)
_cell_length_b 21.738(3)
_cell_length_c 40.897(8)
_cell_measurement_reflns_used 3272
_cell_measurement_temperature 173(2)
_cell_measurement_theta_max 25.00
_cell_measurement_theta_min 2.27
_cell_volume 16736(5)
_computing_cell_refinement 'XDS (Kabsch, 1993)'
_computing_data_collection 'BluIce (McPhillips, 2002)'
_computing_data_reduction 'XDS (Kabsch, 1993)'
_computing_molecular_graphics 'X-Seed (Barbour, 1999)'
_computing_publication_material 'CIFTAB (Sheldrick, 1997)'
_computing_structure_refinement 'SHELXL-97 (Sheldrick, 1997)'
_computing_structure_solution 'SHELXS-97 (Sheldrick, 1990)'
_diffrn_ambient_temperature 173(2)
_diffrn_measured_fraction_theta_full 0.998
_diffrn_measured_fraction_theta_max 0.998
_diffrn_measurement_device_type 'ADSC Quantum 210r'
_diffrn_measurement_method 'Phi Scan'
_diffrn_radiation_monochromator 'Silicon Double Crystal'
_diffrn_radiation_source 'Australian Synchrotron'
_diffrn_radiation_type Synchrotron
_diffrn_radiation_wavelength 0.71073
_diffrn_reflns_av_R_equivalents 0.0561
_diffrn_reflns_av_sigmaI/netI 0.0160
_diffrn_reflns_limit_h_max 25
_diffrn_reflns_limit_h_min -25
_diffrn_reflns_limit_k_max 25
_diffrn_reflns_limit_k_min -25
_diffrn_reflns_limit_l_max 48
_diffrn_reflns_limit_l_min -48
_diffrn_reflns_number 68739
_diffrn_reflns_theta_full 25.00
_diffrn_reflns_theta_max 25.00
_diffrn_reflns_theta_min 2.27
_exptl_absorpt_coefficient_mu 1.485
_exptl_absorpt_correction_T_max 0.9853
_exptl_absorpt_correction_T_min 0.9430
_exptl_absorpt_correction_type multi-scan
_exptl_absorpt_process_details XDS
_exptl_crystal_colour colourless
_exptl_crystal_density_diffrn 1.194
_exptl_crystal_density_method 'not measured'
_exptl_crystal_description block
_exptl_crystal_F_000 6444
_exptl_crystal_size_max 0.04
_exptl_crystal_size_mid 0.02
_exptl_crystal_size_min 0.01
_refine_diff_density_max 0.712
_refine_diff_density_min -1.382
_refine_diff_density_rms 0.079
_refine_ls_extinction_method none
_refine_ls_goodness_of_fit_ref 1.101
_refine_ls_hydrogen_treatment constr
_refine_ls_matrix_type full
_refine_ls_number_parameters 201
_refine_ls_number_reflns 3272
_refine_ls_number_restraints 24
_refine_ls_restrained_S_all 1.120
_refine_ls_R_factor_all 0.0539
_refine_ls_R_factor_gt 0.0521
_refine_ls_shift/su_max 0.000
_refine_ls_shift/su_mean 0.000
_refine_ls_structure_factor_coef Fsqd
_refine_ls_weighting_details 'calc w=1/[\s^2^(Fo^2^)+(0.0460P)^2^+140.8476P] where P=(Fo^2^+2Fc^2^)/3'
_refine_ls_weighting_scheme calc
_refine_ls_wR_factor_gt 0.1238
_refine_ls_wR_factor_ref 0.1250
_reflns_number_gt 3103
_reflns_number_total 3272
_reflns_threshold_expression >2sigma(I)
_cod_data_source_file c3dt00065f.txt
_cod_data_source_block '[Sr3L6(thf)6].CIF'
_cod_depositor_comments
;
The following automatic conversions were performed:

'_chemical_melting_point' tag was changed to
'_chemical_temperature_decomposition' since the value had been given
as 'Dec. (150C)'. The value 'Dec. (150C)' was changed to '423.15' -
it was converted from degrees Celsius(C) to Kelvins(K).

Automatic conversion script
Id: cif_fix_values 1891 2012-01-12 08:04:46Z andrius 
;
_cod_original_cell_volume 16737(5)
_cod_original_sg_symbol_H-M R-3C
_cod_database_code 7022543

loop_
_symmetry_equiv_pos_as_xyz
'x, y, z'
'-y, x-y, z'
'-x+y, -x, z'
'x-y, -y, -z+1/2'
'-x, -x+y, -z+1/2'
'y, x, -z+1/2'
'x+2/3, y+1/3, z+1/3'
'-y+2/3, x-y+1/3, z+1/3'
'-x+y+2/3, -x+1/3, z+1/3'
'x-y+2/3, -y+1/3, -z+5/6'
'-x+2/3, -x+y+1/3, -z+5/6'
'y+2/3, x+1/3, -z+5/6'
'x+1/3, y+2/3, z+2/3'
'-y+1/3, x-y+2/3, z+2/3'
'-x+y+1/3, -x+2/3, z+2/3'
'x-y+1/3, -y+2/3, -z+7/6'
'-x+1/3, -x+y+2/3, -z+7/6'
'y+1/3, x+2/3, -z+7/6'
'-x, -y, -z'
'y, -x+y, -z'
'x-y, x, -z'
'-x+y, y, z-1/2'
'x, x-y, z-1/2'
'-y, -x, z-1/2'
'-x+2/3, -y+1/3, -z+1/3'
'y+2/3, -x+y+1/3, -z+1/3'
'x-y+2/3, x+1/3, -z+1/3'
'-x+y+2/3, y+1/3, z-1/6'
'x+2/3, x-y+1/3, z-1/6'
'-y+2/3, -x+1/3, z-1/6'
'-x+1/3, -y+2/3, -z+2/3'
'y+1/3, -x+y+2/3, -z+2/3'
'x-y+1/3, x+2/3, -z+2/3'
'-x+y+1/3, y+2/3, z+1/6'
'x+1/3, x-y+2/3, z+1/6'
'-y+1/3, -x+2/3, z+1/6'

loop_
_atom_site_label
_atom_site_type_symbol
_atom_site_fract_x
_atom_site_fract_y
_atom_site_fract_z
_atom_site_U_iso_or_equiv
_atom_site_adp_type
_atom_site_occupancy
_atom_site_symmetry_multiplicity
_atom_site_calc_flag
_atom_site_refinement_flags
Sr1 Sr 0.6667 0.3333 -0.003638(11) 0.01695(17) Uani 1 3 d S
O1 O 0.66721(10) 0.41522(11) 0.03747(5) 0.0169(4) Uani 1 1 d .
C1 C 0.71791(15) 0.48340(15) 0.03721(7) 0.0147(6) Uani 1 1 d .
Sr2 Sr 0.6667 0.3333 0.0833 0.01471(18) Uani 1 6 d S
O2 O 0.73885(14) 0.43850(14) -0.04544(6) 0.0333(6) Uani 1 1 d .
C2 C 0.70595(16) 0.54022(16) 0.02841(7) 0.0191(6) Uani 1 1 d .
C3 C 0.76402(17) 0.60901(17) 0.02906(8) 0.0226(7) Uani 1 1 d .
H3 H 0.7564 0.6467 0.0227 0.027 Uiso 1 1 calc R
C4 C 0.83304(17) 0.62664(17) 0.03849(8) 0.0232(7) Uani 1 1 d .
C5 C 0.84329(16) 0.57073(17) 0.04673(7) 0.0198(6) Uani 1 1 d .
H5 H 0.8892 0.5800 0.0530 0.024 Uiso 1 1 calc R
C6 C 0.78746(16) 0.50150(16) 0.04597(7) 0.0173(6) Uani 1 1 d .
H6 H 0.7966 0.4644 0.0516 0.021 Uiso 1 1 calc R
C7 C 0.63174(17) 0.52672(18) 0.01904(8) 0.0254(7) Uani 1 1 d .
C8 C 0.58103(18) 0.49423(19) 0.04779(9) 0.0284(8) Uani 1 1 d .
H8A H 0.5971 0.5282 0.0659 0.043 Uiso 1 1 calc R
H8B H 0.5802 0.4507 0.0548 0.043 Uiso 1 1 calc R
H8C H 0.5332 0.4829 0.0411 0.043 Uiso 1 1 calc R
C9 C 0.6011(2) 0.4731(3) -0.00969(10) 0.0522(12) Uani 1 1 d .
H9A H 0.5547 0.4664 -0.0160 0.078 Uiso 1 1 calc R
H9B H 0.5957 0.4274 -0.0028 0.078 Uiso 1 1 calc R
H9C H 0.6336 0.4915 -0.0284 0.078 Uiso 1 1 calc R
C10 C 0.6317(2) 0.5939(3) 0.00872(15) 0.0667(17) Uani 1 1 d .
H10A H 0.5836 0.5819 0.0022 0.100 Uiso 1 1 calc R
H10B H 0.6642 0.6158 -0.0097 0.100 Uiso 1 1 calc R
H10C H 0.6472 0.6273 0.0271 0.100 Uiso 1 1 calc R
C11 C 0.89285(19) 0.70473(18) 0.03861(10) 0.0344(9) Uani 1 1 d .
C12 C 0.9574(2) 0.7130(2) 0.05755(16) 0.0667(16) Uani 1 1 d .
H12A H 0.9940 0.7633 0.0584 0.100 Uiso 1 1 calc R
H12B H 0.9765 0.6861 0.0465 0.100 Uiso 1 1 calc R
H12C H 0.9430 0.6949 0.0798 0.100 Uiso 1 1 calc R
C13 C 0.8679(2) 0.7516(2) 0.05499(12) 0.0448(10) Uani 1 1 d .
H13A H 0.8511 0.7341 0.0772 0.067 Uiso 1 1 calc R
H13B H 0.8290 0.7502 0.0422 0.067 Uiso 1 1 calc R
H13C H 0.9075 0.8006 0.0561 0.067 Uiso 1 1 calc R
C14 C 0.9144(3) 0.7291(2) 0.00338(12) 0.0597(14) Uani 1 1 d .
H14A H 0.8745 0.7281 -0.0082 0.090 Uiso 1 1 calc R
H14B H 0.9276 0.6972 -0.0076 0.090 Uiso 1 1 calc R
H14C H 0.9551 0.7776 0.0033 0.090 Uiso 1 1 calc R
C15 C 0.8049(3) 0.5039(3) -0.03979(10) 0.0608(14) Uani 1 1 d U
H15A H 0.8464 0.4988 -0.0454 0.073 Uiso 1 1 calc R
H15B H 0.8089 0.5197 -0.0168 0.073 Uiso 1 1 calc R
C16 C 0.7975(4) 0.5555(3) -0.06344(14) 0.0787(19) Uani 1 1 d U
H16A H 0.7671 0.5728 -0.0539 0.094 Uiso 1 1 calc R
H16B H 0.8445 0.5967 -0.0689 0.094 Uiso 1 1 calc R
C17 C 0.7635(3) 0.5103(3) -0.09294(13) 0.0667(15) Uani 1 1 d U
H17A H 0.7407 0.5301 -0.1071 0.080 Uiso 1 1 calc R
H17B H 0.7977 0.5029 -0.1060 0.080 Uiso 1 1 calc R
C18 C 0.7119(3) 0.4461(3) -0.07651(11) 0.0601(14) Uani 1 1 d U
H18A H 0.6676 0.4475 -0.0730 0.072 Uiso 1 1 calc R
H18B H 0.7006 0.4045 -0.0904 0.072 Uiso 1 1 calc R
C19 C 0.07077(19) 0.0181(2) 0.00002(9) 0.0308(8) Uani 1 1 d .
H19 H 0.1193 0.0305 0.0001 0.037 Uiso 1 1 calc R

loop_
_atom_site_aniso_label
_atom_site_aniso_U_11
_atom_site_aniso_U_22
_atom_site_aniso_U_33
_atom_site_aniso_U_23
_atom_site_aniso_U_13
_atom_site_aniso_U_12
Sr1 0.0197(2) 0.0197(2) 0.0114(3) 0.000 0.000 0.00986(10)
O1 0.0170(10) 0.0129(10) 0.0192(10) 0.0000(8) 0.0002(8) 0.0064(9)
C1 0.0177(14) 0.0147(14) 0.0110(13) -0.0009(11) 0.0010(11) 0.0076(12)
Sr2 0.0159(2) 0.0159(2) 0.0123(3) 0.000 0.000 0.00796(12)
O2 0.0404(15) 0.0350(14) 0.0196(12) 0.0092(10) 0.0042(10) 0.0153(12)
C2 0.0181(15) 0.0202(15) 0.0197(15) 0.0061(12) 0.0017(12) 0.0102(13)
C3 0.0216(16) 0.0171(15) 0.0311(17) 0.0092(13) 0.0037(13) 0.0112(13)
C4 0.0201(16) 0.0157(16) 0.0293(17) 0.0011(13) 0.0059(13) 0.0056(13)
C5 0.0157(15) 0.0235(16) 0.0201(15) -0.0018(12) -0.0009(12) 0.0097(13)
C6 0.0198(15) 0.0178(15) 0.0172(14) -0.0004(11) -0.0007(12) 0.0116(13)
C7 0.0209(16) 0.0309(18) 0.0286(17) 0.0136(14) 0.0021(13) 0.0160(15)
C8 0.0242(17) 0.036(2) 0.0342(19) 0.0071(15) 0.0054(14) 0.0222(16)
C9 0.043(2) 0.097(4) 0.034(2) -0.017(2) -0.0158(18) 0.047(3)
C10 0.031(2) 0.051(3) 0.126(5) 0.050(3) 0.006(3) 0.026(2)
C11 0.0246(18) 0.0153(16) 0.055(2) 0.0021(16) 0.0078(17) 0.0036(15)
C12 0.030(2) 0.024(2) 0.129(5) -0.013(3) -0.022(3) 0.0003(18)
C13 0.041(2) 0.0216(19) 0.065(3) -0.0055(19) 0.008(2) 0.0097(17)
C14 0.065(3) 0.024(2) 0.069(3) 0.012(2) 0.039(3) 0.006(2)
C15 0.058(3) 0.056(3) 0.026(2) 0.0050(19) 0.0091(19) -0.003(2)
C16 0.117(5) 0.039(3) 0.083(4) 0.025(3) 0.057(3) 0.041(3)
C17 0.068(3) 0.092(4) 0.059(3) 0.033(3) 0.017(3) 0.054(3)
C18 0.067(3) 0.083(4) 0.034(2) 0.029(2) 0.006(2) 0.040(3)
C19 0.0236(18) 0.0302(18) 0.0387(19) 0.0009(16) 0.0007(15) 0.0135(15)

loop_
_atom_type_symbol
_atom_type_description
_atom_type_scat_dispersion_real
_atom_type_scat_dispersion_imag
_atom_type_scat_source
C C 0.0033 0.0016 'International Tables Vol C Tables 4.2.6.8 and 6.1.1.4'
H H 0.0000 0.0000 'International Tables Vol C Tables 4.2.6.8 and 6.1.1.4'
O O 0.0106 0.0060 'International Tables Vol C Tables 4.2.6.8 and 6.1.1.4'
Sr Sr -1.5307 3.2498 'International Tables Vol C Tables 4.2.6.8 and 6.1.1.4'

loop_
_geom_angle_atom_site_label_1
_geom_angle_atom_site_label_2
_geom_angle_atom_site_label_3
_geom_angle
_geom_angle_site_symmetry_1
_geom_angle_site_symmetry_3
O1 Sr1 O1 77.90(7) 3_665 2_655
O1 Sr1 O1 77.90(7) 3_665 .
O1 Sr1 O1 77.90(7) 2_655 .
O1 Sr1 O2 91.74(7) 3_665 3_665
O1 Sr1 O2 109.28(7) 2_655 3_665
O1 Sr1 O2 166.09(7) . 3_665
O1 Sr1 O2 109.28(7) 3_665 .
O1 Sr1 O2 166.09(7) 2_655 .
O1 Sr1 O2 91.74(7) . .
O2 Sr1 O2 82.86(8) 3_665 .
O1 Sr1 O2 166.09(7) 3_665 2_655
O1 Sr1 O2 91.74(7) 2_655 2_655
O1 Sr1 O2 109.28(7) . 2_655
O2 Sr1 O2 82.86(8) 3_665 2_655
O2 Sr1 O2 82.86(8) . 2_655
O1 Sr1 C1 20.28(7) 3_665 3_665
O1 Sr1 C1 76.75(7) 2_655 3_665
O1 Sr1 C1 97.46(7) . 3_665
O2 Sr1 C1 73.39(7) 3_665 3_665
O2 Sr1 C1 114.22(8) . 3_665
O2 Sr1 C1 148.05(8) 2_655 3_665
O1 Sr1 C1 97.46(7) 3_665 2_655
O1 Sr1 C1 20.28(7) 2_655 2_655
O1 Sr1 C1 76.75(7) . 2_655
O2 Sr1 C1 114.22(8) 3_665 2_655
O2 Sr1 C1 148.05(8) . 2_655
O2 Sr1 C1 73.39(7) 2_655 2_655
C1 Sr1 C1 96.94(6) 3_665 2_655
C1 O1 Sr1 120.27(17) . .
C1 O1 Sr2 119.25(17) . .
Sr1 O1 Sr2 90.05(7) . .
O1 C1 C6 119.0(3) . .
O1 C1 C2 123.8(3) . .
C6 C1 C2 117.2(3) . .
O1 Sr2 O1 73.05(7) 3_665 2_655
O1 Sr2 O1 73.05(7) 3_665 .
O1 Sr2 O1 73.05(7) 2_655 .
O1 Sr2 O1 93.18(9) 3_665 18_544
O1 Sr2 O1 140.22(9) 2_655 18_544
O1 Sr2 O1 139.39(9) . 18_544
O1 Sr2 O1 139.38(9) 3_665 16_554
O1 Sr2 O1 93.18(9) 2_655 16_554
O1 Sr2 O1 140.23(9) . 16_554
O1 Sr2 O1 73.05(7) 18_544 16_554
O1 Sr2 O1 140.22(9) 3_665 17_654
O1 Sr2 O1 139.39(9) 2_655 17_654
O1 Sr2 O1 93.18(9) . 17_654
O1 Sr2 O1 73.05(7) 18_544 17_654
O1 Sr2 O1 73.05(7) 16_554 17_654
O1 Sr2 Sr1 136.59(5) 3_665 16_554
O1 Sr2 Sr1 136.59(5) 2_655 16_554
O1 Sr2 Sr1 136.59(5) . 16_554
O1 Sr2 Sr1 43.41(5) 18_544 16_554
O1 Sr2 Sr1 43.41(5) 16_554 16_554
O1 Sr2 Sr1 43.41(5) 17_654 16_554
C18 O2 C15 106.8(3) . .
C18 O2 Sr1 124.6(3) . .
C15 O2 Sr1 127.8(2) . .
C3 C2 C1 117.6(3) . .
C3 C2 C7 120.7(3) . .
C1 C2 C7 121.7(3) . .
C2 C3 C4 124.7(3) . .
C2 C3 H3 117.7 . .
C4 C3 H3 117.7 . .
C5 C4 C3 116.6(3) . .
C5 C4 C11 123.4(3) . .
C3 C4 C11 120.0(3) . .
C4 C5 C6 120.8(3) . .
C4 C5 H5 119.6 . .
C6 C5 H5 119.6 . .
C5 C6 C1 123.1(3) . .
C5 C6 H6 118.4 . .
C1 C6 H6 118.4 . .
C10 C7 C8 108.1(3) . .
C10 C7 C2 113.0(3) . .
C8 C7 C2 110.1(3) . .
C10 C7 C9 107.8(4) . .
C8 C7 C9 107.3(3) . .
C2 C7 C9 110.3(3) . .
C7 C8 H8A 109.5 . .
C7 C8 H8B 109.5 . .
H8A C8 H8B 109.5 . .
C7 C8 H8C 109.5 . .
H8A C8 H8C 109.5 . .
H8B C8 H8C 109.5 . .
C7 C9 H9A 109.5 . .
C7 C9 H9B 109.5 . .
H9A C9 H9B 109.5 . .
C7 C9 H9C 109.5 . .
H9A C9 H9C 109.5 . .
H9B C9 H9C 109.5 . .
C7 C10 H10A 109.5 . .
C7 C10 H10B 109.5 . .
H10A C10 H10B 109.5 . .
C7 C10 H10C 109.5 . .
H10A C10 H10C 109.5 . .
H10B C10 H10C 109.5 . .
C14 C11 C13 109.4(3) . .
C14 C11 C12 109.4(4) . .
C13 C11 C12 108.1(4) . .
C14 C11 C4 108.9(3) . .
C13 C11 C4 110.6(3) . .
C12 C11 C4 110.5(3) . .
C11 C12 H12A 109.5 . .
C11 C12 H12B 109.5 . .
H12A C12 H12B 109.5 . .
C11 C12 H12C 109.5 . .
H12A C12 H12C 109.5 . .
H12B C12 H12C 109.5 . .
C11 C13 H13A 109.5 . .
C11 C13 H13B 109.5 . .
H13A C13 H13B 109.5 . .
C11 C13 H13C 109.5 . .
H13A C13 H13C 109.5 . .
H13B C13 H13C 109.5 . .
C11 C14 H14A 109.5 . .
C11 C14 H14B 109.5 . .
H14A C14 H14B 109.5 . .
C11 C14 H14C 109.5 . .
H14A C14 H14C 109.5 . .
H14B C14 H14C 109.5 . .
O2 C15 C16 101.6(4) . .
O2 C15 H15A 111.5 . .
C16 C15 H15A 111.5 . .
O2 C15 H15B 111.5 . .
C16 C15 H15B 111.5 . .
H15A C15 H15B 109.3 . .
C17 C16 C15 103.0(4) . .
C17 C16 H16A 111.2 . .
C15 C16 H16A 111.2 . .
C17 C16 H16B 111.2 . .
C15 C16 H16B 111.2 . .
H16A C16 H16B 109.1 . .
C18 C17 C16 98.6(4) . .
C18 C17 H17A 112.1 . .
C16 C17 H17A 112.1 . .
C18 C17 H17B 112.1 . .
C16 C17 H17B 112.1 . .
H17A C17 H17B 109.7 . .
O2 C18 C17 110.9(4) . .
O2 C18 H18A 109.5 . .
C17 C18 H18A 109.5 . .
O2 C18 H18B 109.5 . .
C17 C18 H18B 109.5 . .
H18A C18 H18B 108.1 . .
C19 C19 C19 120.000(4) 20 21
C19 C19 H19 120.0 20 .
C19 C19 H19 120.0 21 .

loop_
_geom_bond_atom_site_label_1
_geom_bond_atom_site_label_2
_geom_bond_distance
_geom_bond_site_symmetry_2
Sr1 O1 2.444(2) 3_665
Sr1 O1 2.444(2) 2_655
Sr1 O1 2.444(2) .
Sr1 O2 2.650(2) 3_665
Sr1 O2 2.650(2) .
Sr1 O2 2.650(2) 2_655
Sr1 C1 3.323(3) 3_665
Sr1 C1 3.323(3) 2_655
O1 C1 1.333(4) .
O1 Sr2 2.582(2) .
C1 C6 1.405(4) .
C1 C2 1.429(4) .
Sr2 O1 2.582(2) 3_665
Sr2 O1 2.582(2) 2_655
Sr2 O1 2.582(2) 18_544
Sr2 O1 2.582(2) 16_554
Sr2 O1 2.582(2) 17_654
Sr2 Sr1 3.5567(8) 16_554
O2 C18 1.442(5) .
O2 C15 1.447(5) .
C2 C3 1.394(4) .
C2 C7 1.537(4) .
C3 C4 1.404(5) .
C3 H3 0.9500 .
C4 C5 1.383(5) .
C4 C11 1.538(4) .
C5 C6 1.383(4) .
C5 H5 0.9500 .
C6 H6 0.9500 .
C7 C10 1.521(5) .
C7 C8 1.523(4) .
C7 C9 1.552(5) .
C8 H8A 0.9800 .
C8 H8B 0.9800 .
C8 H8C 0.9800 .
C9 H9A 0.9800 .
C9 H9B 0.9800 .
C9 H9C 0.9800 .
C10 H10A 0.9800 .
C10 H10B 0.9800 .
C10 H10C 0.9800 .
C11 C14 1.526(6) .
C11 C13 1.529(5) .
C11 C12 1.533(6) .
C12 H12A 0.9800 .
C12 H12B 0.9800 .
C12 H12C 0.9800 .
C13 H13A 0.9800 .
C13 H13B 0.9800 .
C13 H13C 0.9800 .
C14 H14A 0.9800 .
C14 H14B 0.9800 .
C14 H14C 0.9800 .
C15 C16 1.548(7) .
C15 H15A 0.9900 .
C15 H15B 0.9900 .
C16 C17 1.497(9) .
C16 H16A 0.9900 .
C16 H16B 0.9900 .
C17 C18 1.447(7) .
C17 H17A 0.9900 .
C17 H17B 0.9900 .
C18 H18A 0.9900 .
C18 H18B 0.9900 .
C19 C19 1.384(4) 20
C19 C19 1.384(4) 21
C19 H19 0.9500 .
